data_1536668
loop_
_publ_author_name
'Worzala, H.'
'Howie, R.A.'
'Jost, K.H.'

_publ_section_title
;
 Zur Bildung von Arsenatphosphaten Pb(H2(As,P)O4)2 und PbH(As,P)O4 und zur
 Verteilung von As und P auf die Anionenpositionen im Pb(H2(As,P)O4)2
;
_journal_name_full 'Zeitschrift fuer Anorganische und Allgemeine Chemie'
_journal_page_first 213
_journal_page_last 217
_journal_volume 606
_journal_year 1991
_chemical_formula_sum 'As0.72 H4 O8 P1.28 Pb'
_chemical_name_systematic 'Pb (H2 (As0.36 P0.64) O4)2'
_space_group_IT_number 2
_symmetry_space_group_name_Hall '-P 1'
_symmetry_space_group_name_H-M 'P -1'
_cell_angle_alpha 108.46
_cell_angle_beta 96.75
_cell_angle_gamma 108.51
_cell_formula_units_Z 2
_cell_length_a 7.859
_cell_length_b 8.409
_cell_length_c 5.91
_cell_volume 340.828
_citation_journal_id_ASTM ZAACAB
_cod_data_source_file Worzala_ZAACAB_1991_29.cif
_cod_data_source_block H4As0.72O8P1.28Pb1
_cod_original_cell_volume 340.8281
_cod_original_formula_sum 'H4 As0.72 O8 P1.28 Pb1'
_cod_database_code 1536668

loop_
_symmetry_equiv_pos_as_xyz
x,y,z
-x,-y,-z

loop_
_atom_site_label
_atom_site_type_symbol
_atom_site_fract_x
_atom_site_fract_y
_atom_site_fract_z
_atom_site_occupancy
_atom_site_U_iso_or_equiv
O4 O-2 0.4052 0.3941 0.2346 1 0.0
As1 As+5 0.2482 0.3486 0.9899 0.4 0.0
P1 P+5 0.2482 0.3486 0.9899 0.6 0.0
O5 O-2 0.9236 0.1352 0.446 1 0.0
O3 O-2 0.7974 0.465 0.9424 1 0.0
O6 O-2 0.6186 0.1843 0.4904 1 0.0
O7 O-2 0.6674 0.0617 0.0584 1 0.0
O8 O-2 0.8642 0.3949 0.3377 1 0.0
P2 P+5 0.7751 0.1953 0.3323 0.66 0.0
As2 As+5 0.7751 0.1953 0.3323 0.34 0.0
Pb1 Pb+2 0.1875 0.0763 0.3217 1 0.0
O2 O-2 0.3242 0.3193 0.753 1 0.0
O1 O-2 0.0798 0.1875 -0.0068 1 0.0
